data_1508439
loop_
_publ_author_name
'Xiqu Wang'
'Lumei Liu'
'Allan J. Jacobson'

_publ_section_title
;
 Synthesis and structures of a series of novel rare earth transition metal
 sulfates
;
_journal_issue 6
_journal_name_full 'Journal of rare earths'
_journal_page_first 659
_journal_page_last 662
_journal_paper_doi 10.1016/S1002-0721(07)60004-0
_journal_volume 24
_journal_year 2006
_chemical_formula_sum 'H3 Ni O7 S Tb'
_chemical_formula_weight 364.71
_chemical_name_systematic
;
 ?
;
_space_group_IT_number 62
_symmetry_space_group_name_Hall '-P 2ac 2n'
_symmetry_space_group_name_H-M 'P n m a'
_atom_sites_solution_hydrogens geom
_atom_sites_solution_primary direct
_atom_sites_solution_secondary difmap
_audit_creation_method SHELXL-97
_cell_angle_alpha 90.00
_cell_angle_beta 90.00
_cell_angle_gamma 90.00
_cell_formula_units_Z 4
_cell_length_a 7.0438(15)
_cell_length_b 7.2424(15)
_cell_length_c 10.333(2)
_cell_measurement_temperature 223(2)
_cell_volume 527.13(19)
_computing_structure_refinement 'SHELXL-97 (Sheldrick, 1997)'
_diffrn_ambient_temperature 223(2)
_diffrn_measured_fraction_theta_full 0.803
_diffrn_measured_fraction_theta_max 0.803
_diffrn_radiation_monochromator graphite
_diffrn_radiation_source 'fine-focus sealed tube'
_diffrn_radiation_type MoK\a
_diffrn_radiation_wavelength 0.71073
_diffrn_reflns_av_R_equivalents 0.0655
_diffrn_reflns_av_sigmaI/netI 0.0420
_diffrn_reflns_limit_h_max 8
_diffrn_reflns_limit_h_min -3
_diffrn_reflns_limit_k_max 2
_diffrn_reflns_limit_k_min -9
_diffrn_reflns_limit_l_max 12
_diffrn_reflns_limit_l_min -13
_diffrn_reflns_number 1380
_diffrn_reflns_theta_full 28.26
_diffrn_reflns_theta_max 28.26
_diffrn_reflns_theta_min 3.44
_exptl_absorpt_coefficient_mu 17.249
_exptl_crystal_density_diffrn 4.596
_exptl_crystal_density_method 'not measured'
_exptl_crystal_F_000 672
_refine_diff_density_max 2.038
_refine_diff_density_min -1.730
_refine_diff_density_rms 0.216
_refine_ls_extinction_coef 0.0034(4)
_refine_ls_extinction_expression Fc^*^=kFc[1+0.001xFc^2^\l^3^/sin(2\q)]^-1/4^
_refine_ls_extinction_method SHELXL
_refine_ls_goodness_of_fit_ref 0.998
_refine_ls_hydrogen_treatment mixed
_refine_ls_matrix_type full
_refine_ls_number_parameters 61
_refine_ls_number_reflns 568
_refine_ls_number_restraints 2
_refine_ls_restrained_S_all 0.997
_refine_ls_R_factor_all 0.0218
_refine_ls_R_factor_gt 0.0202
_refine_ls_shift/su_max 0.001
_refine_ls_shift/su_mean 0.000
_refine_ls_structure_factor_coef Fsqd
_refine_ls_weighting_details 'calc w=1/[\s^2^(Fo^2^)+(0.0304P)^2^+0.6423P] where P=(Fo^2^+2Fc^2^)/3'
_refine_ls_weighting_scheme calc
_refine_ls_wR_factor_gt 0.0528
_refine_ls_wR_factor_ref 0.0536
_reflns_number_gt 532
_reflns_number_total 568
_reflns_threshold_expression >2sigma(I)
_cod_data_source_file tCSD416700.cif
_cod_data_source_block TbNi(OH)3(SO4)-II
_cod_depositor_comments 'temperature correction'
_cod_original_sg_symbol_H-M Pnma
_cod_database_code 1508439

loop_
_symmetry_equiv_pos_as_xyz
'x, y, z'
'-x+1/2, -y, z+1/2'
'-x, y+1/2, -z'
'x+1/2, -y+1/2, -z+1/2'
'-x, -y, -z'
'x-1/2, y, -z-1/2'
'x, -y-1/2, z'
'-x-1/2, y-1/2, z-1/2'

loop_
_atom_site_label
_atom_site_type_symbol
_atom_site_fract_x
_atom_site_fract_y
_atom_site_fract_z
_atom_site_U_iso_or_equiv
_atom_site_adp_type
_atom_site_occupancy
_atom_site_symmetry_multiplicity
_atom_site_calc_flag
_atom_site_refinement_flags
Tb Tb 0.24149(4) 0.2500 0.69793(3) 0.01033(16) Uani 1 2 d S
Ni Ni 0.0000 0.0000 0.5000 0.0090(2) Uani 1 2 d S
S S 0.62203(19) 0.2500 0.44672(12) 0.0084(3) Uani 1 2 d S
O1 O 0.5555(6) 0.2500 0.5838(4) 0.0152(9) Uani 1 2 d S
O2 O 0.4633(6) 0.2500 0.3557(4) 0.0120(8) Uani 1 2 d S
O3 O 0.2623(4) -0.0830(5) 0.5752(3) 0.0152(7) Uani 1 1 d .
O4 O 0.1251(6) 0.2500 0.4887(4) 0.0103(8) Uani 1 2 d SD
O5 O -0.0447(4) 0.0659(4) 0.6910(2) 0.0099(6) Uani 1 1 d D
H1 H 0.221(7) 0.2500 0.437(6) 0.015 Uiso 1 2 d SD
H2 H -0.040(6) -0.034(5) 0.733(5) 0.015 Uiso 1 1 d D

loop_
_atom_site_aniso_label
_atom_site_aniso_U_11
_atom_site_aniso_U_22
_atom_site_aniso_U_33
_atom_site_aniso_U_23
_atom_site_aniso_U_13
_atom_site_aniso_U_12
Tb 0.0066(2) 0.0140(2) 0.0104(2) 0.000 -0.00159(8) 0.000
Ni 0.0084(5) 0.0079(4) 0.0106(4) -0.0010(3) -0.0003(2) -0.0004(2)
S 0.0065(7) 0.0094(6) 0.0092(6) 0.000 0.0001(5) 0.000
O1 0.011(2) 0.025(2) 0.0098(17) 0.000 0.0054(15) 0.000
O2 0.007(2) 0.016(2) 0.0131(18) 0.000 -0.0017(15) 0.000
O3 0.0076(18) 0.0171(18) 0.0209(15) -0.0052(16) -0.0044(10) 0.0047(9)
O4 0.009(2) 0.0065(17) 0.0156(18) 0.000 0.0026(15) 0.000
O5 0.0109(18) 0.0089(15) 0.0099(13) -0.0009(11) 0.0029(10) -0.0018(10)

loop_
_atom_type_symbol
_atom_type_description
_atom_type_scat_dispersion_real
_atom_type_scat_dispersion_imag
_atom_type_scat_source
O O 0.0106 0.0060 'International Tables Vol C Tables 4.2.6.8 and 6.1.1.4'
S S 0.1246 0.1234 'International Tables Vol C Tables 4.2.6.8 and 6.1.1.4'
Ni Ni 0.3393 1.1124 'International Tables Vol C Tables 4.2.6.8 and 6.1.1.4'
Tb Tb -0.1723 4.1537 'International Tables Vol C Tables 4.2.6.8 and 6.1.1.4'
H H 0.0000 0.0000 'International Tables Vol C Tables 4.2.6.8 and 6.1.1.4'

loop_
_geom_angle_atom_site_label_1
_geom_angle_atom_site_label_2
_geom_angle_atom_site_label_3
_geom_angle
_geom_angle_site_symmetry_1
_geom_angle_site_symmetry_3
O4 Tb O5 133.95(9) . 4_556
O4 Tb O5 133.95(9) . 6_657
O5 Tb O5 70.29(14) 4_556 6_657
O4 Tb O5 71.14(10) . .
O5 Tb O5 150.97(6) 4_556 .
O5 Tb O5 103.85(11) 6_657 .
O4 Tb O5 71.14(10) . 7_565
O5 Tb O5 103.85(11) 4_556 7_565
O5 Tb O5 150.97(6) 6_657 7_565
O5 Tb O5 66.94(14) . 7_565
O4 Tb O1 82.69(14) . .
O5 Tb O1 70.08(10) 4_556 .
O5 Tb O1 70.08(10) 6_657 .
O5 Tb O1 136.19(8) . .
O5 Tb O1 136.19(8) 7_565 .
O4 Tb O1 129.09(13) . 6_557
O5 Tb O1 84.15(10) 4_556 6_557
O5 Tb O1 84.15(10) 6_657 6_557
O5 Tb O1 66.86(9) . 6_557
O5 Tb O1 66.86(9) 7_565 6_557
O1 Tb O1 148.22(13) . 6_557
O4 Tb O3 65.44(7) . .
O5 Tb O3 134.77(9) 4_556 .
O5 Tb O3 71.74(9) 6_657 .
O5 Tb O3 62.84(9) . .
O5 Tb O3 121.22(9) 7_565 .
O1 Tb O3 74.57(7) . .
O1 Tb O3 115.39(8) 6_557 .
O4 Tb O3 65.44(7) . 7_565
O5 Tb O3 71.74(9) 4_556 7_565
O5 Tb O3 134.77(9) 6_657 7_565
O5 Tb O3 121.22(9) . 7_565
O5 Tb O3 62.84(9) 7_565 7_565
O1 Tb O3 74.57(7) . 7_565
O1 Tb O3 115.39(8) 6_557 7_565
O3 Tb O3 124.21(15) . 7_565
O4 Tb Ni 38.58(4) . .
O5 Tb Ni 169.33(7) 4_556 .
O5 Tb Ni 109.56(7) 6_657 .
O5 Tb Ni 39.66(6) . .
O5 Tb Ni 81.42(7) 7_565 .
O1 Tb Ni 99.63(8) . .
O1 Tb Ni 106.51(7) 6_557 .
O3 Tb Ni 40.15(6) . .
O3 Tb Ni 103.31(7) 7_565 .
O4 Tb Ni 38.58(4) . 3_556
O5 Tb Ni 109.56(7) 4_556 3_556
O5 Tb Ni 169.33(7) 6_657 3_556
O5 Tb Ni 81.42(7) . 3_556
O5 Tb Ni 39.66(6) 7_565 3_556
O1 Tb Ni 99.63(8) . 3_556
O1 Tb Ni 106.51(7) 6_557 3_556
O3 Tb Ni 103.31(7) . 3_556
O3 Tb Ni 40.15(6) 7_565 3_556
Ni Tb Ni 68.481(15) . 3_556
O4 Tb Tb 127.75(10) . 6_657
O5 Tb Tb 39.93(7) 4_556 6_657
O5 Tb Tb 39.93(7) 6_657 6_657
O5 Tb Tb 143.70(7) . 6_657
O5 Tb Tb 143.70(7) 7_565 6_657
O1 Tb Tb 45.06(9) . 6_657
O1 Tb Tb 103.16(9) 6_557 6_657
O3 Tb Tb 94.85(6) . 6_657
O3 Tb Tb 94.85(6) 7_565 6_657
Ni Tb Tb 133.730(9) . 6_657
Ni Tb Tb 133.730(9) 3_556 6_657
O4 Ni O4 180.0 . 5_556
O4 Ni O5 94.95(13) . 5_556
O4 Ni O5 85.05(13) 5_556 5_556
O4 Ni O5 85.05(13) . .
O4 Ni O5 94.95(13) 5_556 .
O5 Ni O5 180.0 5_556 .
O4 Ni O3 83.88(14) . .
O4 Ni O3 96.12(14) 5_556 .
O5 Ni O3 98.91(13) 5_556 .
O5 Ni O3 81.09(13) . .
O4 Ni O3 96.12(14) . 5_556
O4 Ni O3 83.88(14) 5_556 5_556
O5 Ni O3 81.09(13) 5_556 5_556
O5 Ni O3 98.91(13) . 5_556
O3 Ni O3 180.0 . 5_556
O4 Ni Tb 45.62(10) . .
O4 Ni Tb 134.38(10) 5_556 .
O5 Ni Tb 131.32(8) 5_556 .
O5 Ni Tb 48.68(8) . .
O3 Ni Tb 57.23(9) . .
O3 Ni Tb 122.77(9) 5_556 .
O4 Ni Tb 134.38(10) . 5_556
O4 Ni Tb 45.62(10) 5_556 5_556
O5 Ni Tb 48.68(8) 5_556 5_556
O5 Ni Tb 131.32(8) . 5_556
O3 Ni Tb 122.77(9) . 5_556
O3 Ni Tb 57.23(9) 5_556 5_556
Tb Ni Tb 180.0 . 5_556
O2 S O3 108.88(15) . 5_656
O2 S O3 108.88(15) . 3_656
O3 S O3 110.1(3) 5_656 3_656
O2 S O1 111.8(2) . .
O3 S O1 108.61(17) 5_656 .
O3 S O1 108.61(17) 3_656 .
S O1 Tb 136.4(2) . .
S O1 Tb 131.5(2) . 6_657
Tb O1 Tb 92.08(12) . 6_657
S O3 Ni 131.7(2) 5_656 .
S O3 Tb 145.62(17) 5_656 .
Ni O3 Tb 82.61(10) . .
Ni O4 Ni 127.7(2) . 3_556
Ni O4 Tb 95.80(11) . .
Ni O4 Tb 95.80(11) 3_556 .
Ni O4 H1 112.2(12) . .
Ni O4 H1 112.2(12) 3_556 .
Tb O4 H1 108(5) . .
Ni O5 Tb 135.18(14) . 6_557
Ni O5 Tb 91.66(10) . .
Tb O5 Tb 102.12(11) 6_557 .
Ni O5 H2 107(4) . .
Tb O5 H2 105(3) 6_557 .
Tb O5 H2 115(3) . .

loop_
_geom_bond_atom_site_label_1
_geom_bond_atom_site_label_2
_geom_bond_distance
_geom_bond_site_symmetry_2
Tb O4 2.312(4) .
Tb O5 2.316(3) 4_556
Tb O5 2.316(3) 6_657
Tb O5 2.418(3) .
Tb O5 2.418(3) 7_565
Tb O1 2.507(4) .
Tb O1 2.608(4) 6_557
Tb O3 2.728(3) .
Tb O3 2.728(3) 7_565
Tb Ni 3.2179(4) .
Tb Ni 3.2179(4) 3_556
Tb Tb 3.6826(7) 6_657
Ni O4 2.0171(18) .
Ni O4 2.0171(18) 5_556
Ni O5 2.054(3) 5_556
Ni O5 2.054(3) .
Ni O3 2.092(3) .
Ni O3 2.092(3) 5_556
Ni Tb 3.2179(4) 5_556
S O2 1.461(4) .
S O3 1.476(3) 5_656
S O3 1.476(3) 3_656
S O1 1.492(4) .
O1 Tb 2.608(4) 6_657
O3 S 1.476(3) 5_656
O4 Ni 2.0171(18) 3_556
O4 H1 0.86(2) .
O5 Tb 2.316(3) 6_557
O5 H2 0.85(2) .
